data_2224102
loop_
_publ_author_name
'Jasinski, Jerry P.'
'Butcher, Ray J.'
'Narayana, B.'
'Veena, K.'
'Yathirajan, H. S.'

_publ_section_title
;
 (2<i>E</i>)-1-(3-Chlorophenyl)-3-(4-chlorophenyl)prop-2-en-1-one
;
_journal_coeditor_code ZS2009
_journal_issue 11
_journal_name_full 'Acta Crystallographica Section E'
_journal_page_first o2641
_journal_page_last o2642
_journal_paper_doi 10.1107/S1600536809037805
_journal_volume 65
_journal_year 2009
_chemical_formula_iupac 'C15 H10 Cl2 O'
_chemical_formula_moiety 'C15 H10 Cl2 O'
_chemical_formula_sum 'C15 H10 Cl2 O'
_chemical_formula_weight 277.13
_chemical_melting_point_gt 406
_chemical_melting_point_lt 408
_chemical_name_systematic
;
(2<i>E</i>)-1-(3-Chlorophenyl)-3-(4-chlorophenyl)prop-2-en-1-one
;
_space_group_IT_number 2
_symmetry_cell_setting triclinic
_symmetry_space_group_name_Hall '-P 1'
_symmetry_space_group_name_H-M 'P -1'
_atom_sites_solution_hydrogens geom
_atom_sites_solution_primary direct
_atom_sites_solution_secondary difmap
_cell_angle_alpha 102.821(10)
_cell_angle_beta 95.003(10)
_cell_angle_gamma 92.933(11)
_cell_formula_units_Z 2
_cell_length_a 5.8884(9)
_cell_length_b 7.3328(9)
_cell_length_c 14.6752(16)
_cell_measurement_reflns_used 2900
_cell_measurement_temperature 110(2)
_cell_measurement_theta_max 73.9208
_cell_measurement_theta_min 6.1962
_cell_volume 613.88(14)
_computing_cell_refinement '<i>CrysAlis RED</i> (Oxford Diffraction, 2007)'
_computing_data_collection '<i>CrysAlis Pro</i> (Oxford Diffraction, 2007)'
_computing_data_reduction '<i>CrysAlis RED</i> (Oxford Diffraction, 2007)'
_computing_molecular_graphics '<i>SHELXTL</i> (Sheldrick, 2008)'
_computing_publication_material '<i>SHELXTL</i> (Sheldrick, 2008)'
_computing_structure_refinement '<i>SHELXL97</i> (Sheldrick, 2008)'
_computing_structure_solution '<i>SHELXS97</i> (Sheldrick, 2008)'
_diffrn_ambient_temperature 110(2)
_diffrn_detector_area_resol_mean 10.5081
_diffrn_measured_fraction_theta_full 0.998
_diffrn_measured_fraction_theta_max 0.965
_diffrn_measurement_device_type
;
Oxford Diffraction Gemini R CCD
;
_diffrn_measurement_method \w
_diffrn_radiation_monochromator graphite
_diffrn_radiation_source 'Enhance (Cu) X-ray Source'
_diffrn_radiation_type CuK\a
_diffrn_radiation_wavelength 1.54184
_diffrn_reflns_av_R_equivalents 0.0345
_diffrn_reflns_av_sigmaI/netI 0.0311
_diffrn_reflns_limit_h_max 7
_diffrn_reflns_limit_h_min -7
_diffrn_reflns_limit_k_max 9
_diffrn_reflns_limit_k_min -4
_diffrn_reflns_limit_l_max 18
_diffrn_reflns_limit_l_min -18
_diffrn_reflns_number 4041
_diffrn_reflns_theta_full 67.50
_diffrn_reflns_theta_max 73.91
_diffrn_reflns_theta_min 6.21
_diffrn_standards_number 0
_exptl_absorpt_coefficient_mu 4.606
_exptl_absorpt_correction_T_max 0.275
_exptl_absorpt_correction_T_min 0.067
_exptl_absorpt_correction_type multi-scan
_exptl_absorpt_process_details
;
(<i>CrysAlisPro</i>; Oxford Diffraction, 2007)
;
_exptl_crystal_colour colorless
_exptl_crystal_density_diffrn 1.499
_exptl_crystal_density_method 'not measured'
_exptl_crystal_description block
_exptl_crystal_F_000 284
_exptl_crystal_size_max 0.53
_exptl_crystal_size_mid 0.33
_exptl_crystal_size_min 0.28
_refine_diff_density_max 0.480
_refine_diff_density_min -0.385
_refine_ls_extinction_method none
_refine_ls_goodness_of_fit_ref 1.035
_refine_ls_hydrogen_treatment constr
_refine_ls_matrix_type full
_refine_ls_number_parameters 163
_refine_ls_number_reflns 2402
_refine_ls_number_restraints 0
_refine_ls_restrained_S_all 1.035
_refine_ls_R_factor_all 0.0510
_refine_ls_R_factor_gt 0.0467
_refine_ls_shift/su_max 0.000
_refine_ls_shift/su_mean 0.000
_refine_ls_structure_factor_coef Fsqd
_refine_ls_weighting_details 'calc w=1/[\s^2^(Fo^2^)+(0.0992P)^2^+0.1931P] where P=(Fo^2^+2Fc^2^)/3'
_refine_ls_weighting_scheme calc
_refine_ls_wR_factor_gt 0.1289
_refine_ls_wR_factor_ref 0.1330
_reflns_number_gt 2147
_reflns_number_total 2402
_reflns_threshold_expression I>2\s(I)
_cod_data_source_file zs2009.cif
_cod_data_source_block I
_cod_database_code 2224102
_cod_database_fobs_code 2224102

loop_
_symmetry_equiv_pos_as_xyz
'x, y, z'
'-x, -y, -z'

loop_
_atom_site_type_symbol
_atom_site_label
_atom_site_fract_x
_atom_site_fract_y
_atom_site_fract_z
_atom_site_U_iso_or_equiv
_atom_site_adp_type
_atom_site_calc_flag
_atom_site_refinement_flags
_atom_site_occupancy
_atom_site_disorder_assembly
_atom_site_disorder_group
Cl Cl1 0.57079(8) -0.05763(7) 0.10784(3) 0.0235(2) Uani d . 1 . .
Cl Cl2 -0.09011(9) 0.72931(8) 0.93921(3) 0.0286(2) Uani d . 1 . .
O O1 0.7088(2) 0.2250(2) 0.47821(10) 0.0233(4) Uani d . 1 . .
C C1 0.3892(3) 0.1004(3) 0.36950(14) 0.0161(4) Uani d . 1 . .
C C2 0.5165(3) 0.0748(3) 0.29158(14) 0.0154(4) Uani d . 1 . .
H H2A 0.6696 0.1269 0.2980 0.019 Uiso calc R 1 . .
C C3 0.4159(3) -0.0275(3) 0.20525(14) 0.0164(4) Uani d . 1 . .
C C4 0.1936(4) -0.1087(3) 0.19394(15) 0.0203(4) Uani d . 1 . .
H H4A 0.1276 -0.1790 0.1343 0.024 Uiso calc R 1 . .
C C5 0.0704(3) -0.0849(3) 0.27143(15) 0.0198(4) Uani d . 1 . .
H H5A -0.0810 -0.1409 0.2649 0.024 Uiso calc R 1 . .
C C6 0.1652(3) 0.0201(3) 0.35873(14) 0.0179(4) Uani d . 1 . .
H H6A 0.0777 0.0371 0.4110 0.021 Uiso calc R 1 . .
C C7 0.5008(3) 0.2095(3) 0.46235(14) 0.0177(4) Uani d . 1 . .
C C8 0.3516(3) 0.2980(3) 0.53315(14) 0.0191(4) Uani d . 1 . .
H H8A 0.1959 0.3100 0.5139 0.023 Uiso calc R 1 . .
C C9 0.4301(3) 0.3613(3) 0.62341(14) 0.0169(4) Uani d . 1 . .
H H9A 0.5857 0.3439 0.6403 0.020 Uiso calc R 1 . .
C C10 0.3008(3) 0.4551(3) 0.69935(14) 0.0161(4) Uani d . 1 . .
C C11 0.3922(3) 0.4779(3) 0.79294(14) 0.0174(4) Uani d . 1 . .
H H11A 0.5390 0.4357 0.8058 0.021 Uiso calc R 1 . .
C C12 0.2738(3) 0.5603(3) 0.86707(14) 0.0202(4) Uani d . 1 . .
H H12A 0.3365 0.5729 0.9302 0.024 Uiso calc R 1 . .
C C13 0.0614(4) 0.6243(3) 0.84698(14) 0.0189(4) Uani d . 1 . .
C C14 -0.0325(3) 0.6083(3) 0.75532(14) 0.0177(4) Uani d . 1 . .
H H14A -0.1765 0.6555 0.7430 0.021 Uiso calc R 1 . .
C C15 0.0860(3) 0.5226(3) 0.68181(14) 0.0167(4) Uani d . 1 . .
H H15A 0.0213 0.5094 0.6189 0.020 Uiso calc R 1 . .

loop_
_atom_site_aniso_label
_atom_site_aniso_U_11
_atom_site_aniso_U_22
_atom_site_aniso_U_33
_atom_site_aniso_U_12
_atom_site_aniso_U_13
_atom_site_aniso_U_23
Cl1 0.0286(3) 0.0275(3) 0.0145(3) 0.0029(2) 0.0075(2) 0.0028(2)
Cl2 0.0267(3) 0.0389(4) 0.0174(3) 0.0087(2) 0.0064(2) -0.0026(2)
O1 0.0188(7) 0.0308(9) 0.0191(7) 0.0014(6) 0.0024(6) 0.0028(6)
C1 0.0191(9) 0.0144(9) 0.0156(10) 0.0038(7) 0.0033(7) 0.0041(7)
C2 0.0154(9) 0.0139(9) 0.0177(10) 0.0025(7) 0.0025(7) 0.0045(7)
C3 0.0193(10) 0.0154(9) 0.0154(9) 0.0045(7) 0.0053(7) 0.0035(7)
C4 0.0231(10) 0.0164(10) 0.0196(10) 0.0005(8) -0.0013(8) 0.0017(8)
C5 0.0162(9) 0.0168(10) 0.0264(11) -0.0002(8) 0.0005(8) 0.0063(8)
C6 0.0169(9) 0.0189(10) 0.0201(10) 0.0038(8) 0.0066(7) 0.0067(8)
C7 0.0205(10) 0.0182(10) 0.0160(10) 0.0031(8) 0.0048(7) 0.0055(8)
C8 0.0193(10) 0.0214(10) 0.0167(10) 0.0041(8) 0.0049(7) 0.0029(8)
C9 0.0181(9) 0.0142(9) 0.0194(10) 0.0007(7) 0.0053(7) 0.0047(8)
C10 0.0182(10) 0.0132(9) 0.0168(10) -0.0016(7) 0.0038(7) 0.0031(7)
C11 0.0183(10) 0.0147(10) 0.0183(10) -0.0002(7) 0.0010(7) 0.0026(7)
C12 0.0230(10) 0.0213(10) 0.0148(9) 0.0004(8) 0.0007(7) 0.0015(8)
C13 0.0216(10) 0.0174(10) 0.0167(10) -0.0002(8) 0.0067(8) 0.0006(7)
C14 0.0169(9) 0.0150(10) 0.0211(10) 0.0006(7) 0.0033(7) 0.0036(8)
C15 0.0194(10) 0.0162(10) 0.0142(9) -0.0004(8) 0.0014(7) 0.0034(7)

loop_
_atom_type_symbol
_atom_type_description
_atom_type_scat_dispersion_real
_atom_type_scat_dispersion_imag
_atom_type_scat_source
C C 0.0181 0.0091 'International Tables Vol C Tables 4.2.6.8 and 6.1.1.4'
H H 0.0000 0.0000 'International Tables Vol C Tables 4.2.6.8 and 6.1.1.4'
O O 0.0492 0.0322 'International Tables Vol C Tables 4.2.6.8 and 6.1.1.4'
Cl Cl 0.3639 0.7018 'International Tables Vol C Tables 4.2.6.8 and 6.1.1.4'

loop_
_geom_angle_atom_site_label_1
_geom_angle_atom_site_label_2
_geom_angle_atom_site_label_3
_geom_angle_site_symmetry_1
_geom_angle_site_symmetry_3
_geom_angle
_geom_angle_publ_flag
C6 C1 C2 . . 119.42(18) ?
C6 C1 C7 . . 122.00(17) ?
C2 C1 C7 . . 118.57(17) ?
C3 C2 C1 . . 119.19(17) ?
C3 C2 H2A . . 120.4 ?
C1 C2 H2A . . 120.4 ?
C2 C3 C4 . . 121.81(18) ?
C2 C3 Cl1 . . 119.60(15) ?
C4 C3 Cl1 . . 118.59(16) ?
C5 C4 C3 . . 118.61(19) ?
C5 C4 H4A . . 120.7 ?
C3 C4 H4A . . 120.7 ?
C4 C5 C6 . . 120.93(18) ?
C4 C5 H5A . . 119.5 ?
C6 C5 H5A . . 119.5 ?
C5 C6 C1 . . 120.02(18) ?
C5 C6 H6A . . 120.0 ?
C1 C6 H6A . . 120.0 ?
O1 C7 C8 . . 121.66(19) ?
O1 C7 C1 . . 120.42(18) ?
C8 C7 C1 . . 117.93(17) ?
C9 C8 C7 . . 121.72(19) ?
C9 C8 H8A . . 119.1 ?
C7 C8 H8A . . 119.1 ?
C8 C9 C10 . . 126.68(19) ?
C8 C9 H9A . . 116.7 ?
C10 C9 H9A . . 116.7 ?
C11 C10 C15 . . 118.27(19) ?
C11 C10 C9 . . 119.40(18) ?
C15 C10 C9 . . 122.33(18) ?
C12 C11 C10 . . 121.58(19) ?
C12 C11 H11A . . 119.2 ?
C10 C11 H11A . . 119.2 ?
C11 C12 C13 . . 118.49(19) ?
C11 C12 H12A . . 120.8 ?
C13 C12 H12A . . 120.8 ?
C14 C13 C12 . . 121.62(19) ?
C14 C13 Cl2 . . 119.12(16) ?
C12 C13 Cl2 . . 119.25(16) ?
C15 C14 C13 . . 119.30(19) ?
C15 C14 H14A . . 120.4 ?
C13 C14 H14A . . 120.4 ?
C14 C15 C10 . . 120.71(18) ?
C14 C15 H15A . . 119.6 ?
C10 C15 H15A . . 119.6 ?

loop_
_geom_bond_atom_site_label_1
_geom_bond_atom_site_label_2
_geom_bond_site_symmetry_2
_geom_bond_distance
_geom_bond_publ_flag
Cl1 C3 . 1.7414(19) ?
Cl2 C13 . 1.743(2) ?
O1 C7 . 1.221(2) ?
C1 C6 . 1.398(3) ?
C1 C2 . 1.405(3) ?
C1 C7 . 1.495(3) ?
C2 C3 . 1.386(3) ?
C2 H2A . 0.9500 ?
C3 C4 . 1.391(3) ?
C4 C5 . 1.385(3) ?
C4 H4A . 0.9500 ?
C5 C6 . 1.393(3) ?
C5 H5A . 0.9500 ?
C6 H6A . 0.9500 ?
C7 C8 . 1.480(3) ?
C8 C9 . 1.335(3) ?
C8 H8A . 0.9500 ?
C9 C10 . 1.469(3) ?
C9 H9A . 0.9500 ?
C10 C11 . 1.401(3) ?
C10 C15 . 1.405(3) ?
C11 C12 . 1.385(3) ?
C11 H11A . 0.9500 ?
C12 C13 . 1.389(3) ?
C12 H12A . 0.9500 ?
C13 C14 . 1.386(3) ?
C14 C15 . 1.386(3) ?
C14 H14A . 0.9500 ?
C15 H15A . 0.9500 ?

loop_
_geom_hbond_atom_site_label_D
_geom_hbond_atom_site_label_H
_geom_hbond_atom_site_label_A
_geom_hbond_site_symmetry_A
_geom_hbond_distance_DH
_geom_hbond_distance_HA
_geom_hbond_distance_DA
_geom_hbond_angle_DHA
C2 H2A Cg2 2_666 0.95 2.98 3.608(2) 125
C5 H5A Cg2 2_556 0.95 2.88 3.488(2) 126
C14 H14A Cg1 2_566 0.95 2.77 3.474(2) 131

loop_
_geom_torsion_atom_site_label_1
_geom_torsion_atom_site_label_2
_geom_torsion_atom_site_label_3
_geom_torsion_atom_site_label_4
_geom_torsion_site_symmetry_1
_geom_torsion_site_symmetry_2
_geom_torsion_site_symmetry_3
_geom_torsion_site_symmetry_4
_geom_torsion
_geom_torsion_publ_flag
C6 C1 C2 C3 . . . . 1.0(3) ?
C7 C1 C2 C3 . . . . 179.45(17) ?
C1 C2 C3 C4 . . . . -1.3(3) ?
C1 C2 C3 Cl1 . . . . 179.19(14) ?
C2 C3 C4 C5 . . . . 0.4(3) ?
Cl1 C3 C4 C5 . . . . 179.94(15) ?
C3 C4 C5 C6 . . . . 0.8(3) ?
C4 C5 C6 C1 . . . . -1.1(3) ?
C2 C1 C6 C5 . . . . 0.2(3) ?
C7 C1 C6 C5 . . . . -178.20(18) ?
C6 C1 C7 O1 . . . . 155.76(19) ?
C2 C1 C7 O1 . . . . -22.7(3) ?
C6 C1 C7 C8 . . . . -24.7(3) ?
C2 C1 C7 C8 . . . . 156.89(18) ?
O1 C7 C8 C9 . . . . -15.6(3) ?
C1 C7 C8 C9 . . . . 164.85(19) ?
C7 C8 C9 C10 . . . . 178.46(18) ?
C8 C9 C10 C11 . . . . 166.7(2) ?
C8 C9 C10 C15 . . . . -12.9(3) ?
C15 C10 C11 C12 . . . . 1.6(3) ?
C9 C10 C11 C12 . . . . -178.04(17) ?
C10 C11 C12 C13 . . . . -1.2(3) ?
C11 C12 C13 C14 . . . . -0.4(3) ?
C11 C12 C13 Cl2 . . . . -179.77(15) ?
C12 C13 C14 C15 . . . . 1.4(3) ?
Cl2 C13 C14 C15 . . . . -179.14(14) ?
C13 C14 C15 C10 . . . . -1.0(3) ?
C11 C10 C15 C14 . . . . -0.4(3) ?
C9 C10 C15 C14 . . . . 179.15(17) ?

loop_
_cod_related_entry_id
_cod_related_entry_database
_cod_related_entry_code
1 ChemSpider 24743342
